data_2211871
loop_
_publ_author_name
'Xiu-Zhen Wang'
'Zhao-Xuen Lian'
'Zun-Le Xu'

_publ_section_title
;
 Methyl 2,2',7'-trihydroxy-1,1'-binaphthalene-3-carboxylate acetone
 solvate
;
_journal_coeditor_code KP2056
_journal_issue 1
_journal_name_full 'Acta Crystallographica Section E'
_journal_page_first m392
_journal_page_last m393
_journal_paper_doi 10.1107/S1600536806051889
_journal_volume 63
_journal_year 2007
_chemical_formula_iupac 'C22 H16 O5, C3 H6 O'
_chemical_formula_moiety 'C22 H16 O5, C3 H6 O'
_chemical_formula_sum 'C25 H22 O6'
_chemical_formula_weight 418.43
_chemical_melting_point 454
_chemical_name_systematic
;
Methyl 2,2',7'-trihydroxy-1,1'-binaphthalene-3-carboxylate acetone solvate
;
_space_group_IT_number 14
_symmetry_cell_setting monoclinic
_symmetry_space_group_name_Hall '-P 2ybc'
_symmetry_space_group_name_H-M 'P 1 21/c 1'
_atom_sites_solution_hydrogens geom
_atom_sites_solution_primary direct
_atom_sites_solution_secondary difmap
_cell_angle_alpha 90.00
_cell_angle_beta 109.223(6)
_cell_angle_gamma 90.00
_cell_formula_units_Z 4
_cell_length_a 13.477(4)
_cell_length_b 12.062(4)
_cell_length_c 14.049(4)
_cell_measurement_reflns_used 25
_cell_measurement_temperature 293(2)
_cell_measurement_theta_max 18
_cell_measurement_theta_min 12
_cell_volume 2156.5(11)
_computing_cell_refinement SMART
_computing_data_collection 'SMART (Bruker, 1997)'
_computing_data_reduction 'SAINT (Bruker, 1997)'
_computing_molecular_graphics 'SHELXTL (Bruker, 1997)'
_computing_publication_material SHELXTL
_computing_structure_refinement 'SHELXL97 (Sheldrick, 1997)'
_computing_structure_solution 'SHELXS97 (Sheldrick, 1997)'
_diffrn_ambient_temperature 293(2)
_diffrn_measured_fraction_theta_full 0.986
_diffrn_measured_fraction_theta_max 0.986
_diffrn_measurement_device_type 'Bruker SMART CCD area-detector'
_diffrn_measurement_method '\f and\ w'
_diffrn_radiation_monochromator graphite
_diffrn_radiation_source 'fine-focus sealed tube'
_diffrn_radiation_type MoK\a
_diffrn_radiation_wavelength 0.71073
_diffrn_reflns_av_R_equivalents 0.0211
_diffrn_reflns_av_sigmaI/netI 0.0266
_diffrn_reflns_limit_h_max 16
_diffrn_reflns_limit_h_min -16
_diffrn_reflns_limit_k_max 14
_diffrn_reflns_limit_k_min -9
_diffrn_reflns_limit_l_max 16
_diffrn_reflns_limit_l_min -17
_diffrn_reflns_number 11034
_diffrn_reflns_theta_full 26.00
_diffrn_reflns_theta_max 26.00
_diffrn_reflns_theta_min 1.60
_diffrn_standards_decay_% 0
_diffrn_standards_interval_count 0
_diffrn_standards_interval_time 0
_diffrn_standards_number 0
_exptl_absorpt_coefficient_mu 0.092
_exptl_absorpt_correction_T_max 0.9711
_exptl_absorpt_correction_T_min 0.9572
_exptl_absorpt_correction_type multi-scan
_exptl_absorpt_process_details '(SADABS; Sheldrick, 1996)'
_exptl_crystal_colour colourless
_exptl_crystal_density_diffrn 1.289
_exptl_crystal_density_method 'not measured'
_exptl_crystal_description block
_exptl_crystal_F_000 880
_exptl_crystal_size_max 0.40
_exptl_crystal_size_mid 0.30
_exptl_crystal_size_min 0.25
_refine_diff_density_max 0.154
_refine_diff_density_min -0.156
_refine_ls_extinction_method none
_refine_ls_goodness_of_fit_ref 1.020
_refine_ls_hydrogen_treatment constr
_refine_ls_matrix_type full
_refine_ls_number_parameters 286
_refine_ls_number_reflns 4184
_refine_ls_number_restraints 0
_refine_ls_restrained_S_all 1.020
_refine_ls_R_factor_all 0.0713
_refine_ls_R_factor_gt 0.0402
_refine_ls_shift/su_max 0.000
_refine_ls_shift/su_mean 0.000
_refine_ls_structure_factor_coef Fsqd
_refine_ls_weighting_details 'calc w=1/[\s^2^(Fo^2^)+(0.0542P)^2^+0.4103P] where P=(Fo^2^+2Fc^2^)/3'
_refine_ls_weighting_scheme calc
_refine_ls_wR_factor_gt 0.1006
_refine_ls_wR_factor_ref 0.1192
_reflns_number_gt 2707
_reflns_number_total 4184
_reflns_threshold_expression I>2\s(I)
_cod_data_source_file kp2056.cif
_cod_data_source_block I
_cod_depositor_comments
;
The following automatic conversions were performed:
'_symmetry_cell_setting' value 'Monoclinic' changed to 'monoclinic'
according to '/home/saulius/struct/CIF-dictionaries/cif_core.dic'
dictionary named 'cif_core.dic' version 2.4.1 from 2010-06-29.

Automatic conversion script
Id: cif_fix_enum 1527 2010-12-29 10:47:43Z saulius 

The following automatic conversions were performed:

'_symmetry_cell_setting' value 'Monoclinic' changed to 'monoclinic'
according to /home/saulius/struct/CIF-dictionaries/cif_core.dic
dictionary named 'cif_core.dic' version 2.4.1 from 2010-06-29.

Automatic conversion script
Id: cif_fix_values 1715 2011-07-08 13:25:40Z adriana 
;
_cod_original_cell_volume 2156.5(12)
_cod_original_sg_symbol_H-M 'P 21/c'
_cod_database_code 2211871
_cod_database_fobs_code 2211871

loop_
_symmetry_equiv_pos_as_xyz
'x, y, z'
'-x, y+1/2, -z+1/2'
'-x, -y, -z'
'x, -y-1/2, z-1/2'

loop_
_atom_site_type_symbol
_atom_site_label
_atom_site_fract_x
_atom_site_fract_y
_atom_site_fract_z
_atom_site_U_iso_or_equiv
_atom_site_adp_type
_atom_site_calc_flag
_atom_site_refinement_flags
_atom_site_occupancy
C C1 0.38132(17) 0.00879(16) 0.69682(14) 0.0597(5) Uani d . 1
C C2 0.40538(13) 0.06862(14) 0.61593(12) 0.0460(4) Uani d . 1
C C3 0.50706(13) 0.08238(14) 0.61746(12) 0.0470(4) Uani d . 1
H H3 0.5615 0.0515 0.6699 0.056 Uiso calc R 1
C C4 0.53069(12) 0.14155(13) 0.54227(12) 0.0435(4) Uani d . 1
C C5 0.63551(14) 0.15730(17) 0.54455(15) 0.0588(5) Uani d . 1
H H5 0.6901 0.1242 0.5954 0.071 Uiso calc R 1
C C6 0.65771(16) 0.2195(2) 0.47434(18) 0.0742(6) Uani d . 1
H H6 0.7271 0.2305 0.4777 0.089 Uiso calc R 1
C C7 0.57552(17) 0.2673(2) 0.39644(18) 0.0758(6) Uani d . 1
H H7 0.5912 0.3107 0.3486 0.091 Uiso calc R 1
C C8 0.47325(15) 0.25172(17) 0.38902(15) 0.0590(5) Uani d . 1
H H8 0.4202 0.2832 0.3356 0.071 Uiso calc R 1
C C9 0.44692(13) 0.18821(13) 0.46158(12) 0.0427(4) Uani d . 1
C C10 0.34112(12) 0.17120(13) 0.45767(12) 0.0415(4) Uani d . 1
C C11 0.32211(13) 0.11197(14) 0.53332(13) 0.0462(4) Uani d . 1
C C12 0.25168(12) 0.21688(14) 0.37270(12) 0.0426(4) Uani d . 1
C C13 0.22059(13) 0.16622(15) 0.28017(13) 0.0480(4) Uani d . 1
C C14 0.13745(14) 0.20868(16) 0.19849(13) 0.0524(5) Uani d . 1
H H14 0.1192 0.1743 0.1358 0.063 Uiso calc R 1
C C15 0.08415(14) 0.29957(15) 0.21130(13) 0.0527(5) Uani d . 1
H H15 0.0285 0.3260 0.1573 0.063 Uiso calc R 1
C C16 0.11121(13) 0.35473(14) 0.30436(12) 0.0456(4) Uani d . 1
C C17 0.05759(14) 0.44955(16) 0.31990(14) 0.0548(5) Uani d . 1
H H17 0.0002 0.4754 0.2674 0.066 Uiso calc R 1
C C18 0.08707(15) 0.50417(16) 0.40895(14) 0.0575(5) Uani d . 1
H H18 0.0502 0.5666 0.4173 0.069 Uiso calc R 1
C C19 0.17365(14) 0.46595(14) 0.48867(13) 0.0486(4) Uani d . 1
C C20 0.22664(13) 0.37280(14) 0.47824(12) 0.0455(4) Uani d . 1
H H20 0.2827 0.3476 0.5325 0.055 Uiso calc R 1
C C21 0.19743(12) 0.31431(13) 0.38620(12) 0.0421(4) Uani d . 1
C C22 0.4490(2) -0.0765(3) 0.85632(19) 0.1184(11) Uani d . 1
H H22A 0.3945 -0.0400 0.8745 0.178 Uiso calc R 1
H H22B 0.5128 -0.0763 0.9129 0.178 Uiso calc R 1
H H22C 0.4285 -0.1516 0.8370 0.178 Uiso calc R 1
O O1 0.29313(13) -0.01235(15) 0.69627(12) 0.0893(5) Uani d . 1
O O2 0.46592(12) -0.01871(12) 0.77295(10) 0.0758(4) Uani d . 1
O O3 0.22035(9) 0.09608(13) 0.52700(11) 0.0728(4) Uani d . 1
H H3A 0.2182 0.0612 0.5764 0.109 Uiso calc R 1
O O4 0.27330(11) 0.07307(11) 0.26864(9) 0.0671(4) Uani d . 1
H H4 0.2492 0.0512 0.2103 0.101 Uiso calc R 1
O O5 0.20537(11) 0.52020(11) 0.57979(9) 0.0635(4) Uani d . 1
H H5A 0.1715 0.5776 0.5751 0.095 Uiso calc R 1
C C23 0.16069(19) 0.7582(2) 0.72903(18) 0.0896(7) Uani d . 1
H H23C 0.1895 0.6847 0.7368 0.134 Uiso calc R 1
H H23B 0.1176 0.7668 0.7710 0.134 Uiso calc R 1
H H23A 0.2168 0.8113 0.7485 0.134 Uiso calc R 1
C C24 0.09660(15) 0.77646(17) 0.62297(16) 0.0573(5) Uani d . 1
C C25 0.03031(18) 0.8766(2) 0.59792(18) 0.0865(7) Uani d . 1
H H25C 0.0025 0.8850 0.5260 0.130 Uiso calc R 1
H H25B 0.0718 0.9405 0.6269 0.130 Uiso calc R 1
H H25A -0.0265 0.8697 0.6245 0.130 Uiso calc R 1
O O6 0.09691(13) 0.71208(12) 0.55727(12) 0.0806(5) Uani d . 1

loop_
_atom_site_aniso_label
_atom_site_aniso_U_11
_atom_site_aniso_U_22
_atom_site_aniso_U_33
_atom_site_aniso_U_12
_atom_site_aniso_U_13
_atom_site_aniso_U_23
C1 0.0650(13) 0.0557(12) 0.0530(12) 0.0068(10) 0.0123(10) 0.0111(9)
C2 0.0493(10) 0.0420(10) 0.0423(9) 0.0057(8) 0.0093(8) 0.0021(8)
C3 0.0486(10) 0.0414(10) 0.0412(9) 0.0083(8) 0.0013(8) -0.0036(8)
C4 0.0424(9) 0.0400(9) 0.0437(9) 0.0020(7) 0.0082(8) -0.0092(8)
C5 0.0426(10) 0.0645(12) 0.0629(12) 0.0015(9) 0.0090(9) -0.0109(10)
C6 0.0484(12) 0.0900(16) 0.0864(16) -0.0077(11) 0.0250(12) 0.0005(13)
C7 0.0684(14) 0.0868(16) 0.0798(15) -0.0072(12) 0.0347(13) 0.0151(13)
C8 0.0582(12) 0.0627(12) 0.0566(11) 0.0011(9) 0.0196(9) 0.0095(10)
C9 0.0450(9) 0.0391(9) 0.0422(9) 0.0014(7) 0.0117(8) -0.0064(8)
C10 0.0430(9) 0.0390(9) 0.0388(9) 0.0055(7) 0.0086(7) -0.0020(7)
C11 0.0412(9) 0.0497(10) 0.0451(10) 0.0044(8) 0.0108(8) 0.0038(8)
C12 0.0411(9) 0.0458(10) 0.0388(9) 0.0036(7) 0.0103(7) 0.0046(7)
C13 0.0481(10) 0.0487(10) 0.0445(10) 0.0050(8) 0.0115(8) 0.0019(8)
C14 0.0525(11) 0.0612(12) 0.0378(9) 0.0000(9) 0.0070(8) -0.0010(8)
C15 0.0468(10) 0.0627(12) 0.0408(10) 0.0070(9) 0.0040(8) 0.0136(9)
C16 0.0444(9) 0.0500(10) 0.0411(9) 0.0036(8) 0.0123(8) 0.0113(8)
C17 0.0533(11) 0.0574(12) 0.0488(11) 0.0168(9) 0.0102(9) 0.0170(9)
C18 0.0670(12) 0.0492(11) 0.0576(12) 0.0202(9) 0.0225(10) 0.0128(9)
C19 0.0613(11) 0.0429(10) 0.0427(10) 0.0045(8) 0.0186(8) 0.0061(8)
C20 0.0477(10) 0.0459(10) 0.0401(9) 0.0065(8) 0.0106(8) 0.0076(8)
C21 0.0422(9) 0.0431(9) 0.0397(9) 0.0010(7) 0.0116(7) 0.0076(8)
C22 0.133(2) 0.132(2) 0.0718(17) -0.008(2) 0.0093(16) 0.0585(17)
O1 0.0730(11) 0.1158(14) 0.0815(11) 0.0049(9) 0.0286(8) 0.0449(10)
O2 0.0819(10) 0.0786(10) 0.0539(8) -0.0002(8) 0.0046(7) 0.0259(7)
O3 0.0447(7) 0.0994(11) 0.0738(10) 0.0069(7) 0.0189(7) 0.0333(8)
O4 0.0750(9) 0.0643(9) 0.0498(8) 0.0221(7) 0.0042(7) -0.0106(7)
O5 0.0879(10) 0.0495(8) 0.0505(8) 0.0171(7) 0.0196(7) 0.0017(6)
C23 0.0765(16) 0.0992(19) 0.0786(16) -0.0050(14) 0.0059(13) 0.0158(14)
C24 0.0518(11) 0.0572(12) 0.0639(12) 0.0013(9) 0.0205(10) 0.0012(10)
C25 0.0850(16) 0.0784(16) 0.0835(16) 0.0313(13) 0.0107(13) -0.0096(13)
O6 0.1014(12) 0.0624(9) 0.0818(10) 0.0230(8) 0.0351(9) -0.0047(8)

loop_
_atom_type_symbol
_atom_type_description
_atom_type_scat_dispersion_real
_atom_type_scat_dispersion_imag
_atom_type_scat_source
C C 0.0033 0.0016 'International Tables Vol C Tables 4.2.6.8 and 6.1.1.4'
H H 0.0000 0.0000 'International Tables Vol C Tables 4.2.6.8 and 6.1.1.4'
O O 0.0106 0.0060 'International Tables Vol C Tables 4.2.6.8 and 6.1.1.4'

loop_
_geom_angle_atom_site_label_1
_geom_angle_atom_site_label_2
_geom_angle_atom_site_label_3
_geom_angle
O1 C1 O2 122.29(19)
O1 C1 C2 124.29(17)
O2 C1 C2 113.41(18)
C3 C2 C11 118.92(16)
C3 C2 C1 121.34(16)
C11 C2 C1 119.72(16)
C2 C3 C4 121.66(15)
C2 C3 H3 119.2
C4 C3 H3 119.2
C3 C4 C5 121.75(16)
C3 C4 C9 119.03(15)
C5 C4 C9 119.21(17)
C6 C5 C4 121.21(18)
C6 C5 H5 119.4
C4 C5 H5 119.4
C5 C6 C7 119.47(19)
C5 C6 H6 120.3
C7 C6 H6 120.3
C8 C7 C6 121.6(2)
C8 C7 H7 119.2
C6 C7 H7 119.2
C7 C8 C9 120.59(19)
C7 C8 H8 119.7
C9 C8 H8 119.7
C8 C9 C10 122.51(15)
C8 C9 C4 117.85(16)
C10 C9 C4 119.63(15)
C11 C10 C9 119.01(14)
C11 C10 C12 120.21(15)
C9 C10 C12 120.78(15)
O3 C11 C10 117.68(14)
O3 C11 C2 120.66(15)
C10 C11 C2 121.66(15)
C13 C12 C21 118.83(15)
C13 C12 C10 120.48(15)
C21 C12 C10 120.69(14)
O4 C13 C12 118.04(15)
O4 C13 C14 120.45(16)
C12 C13 C14 121.51(16)
C15 C14 C13 119.99(17)
C15 C14 H14 120.0
C13 C14 H14 120.0
C14 C15 C16 121.38(16)
C14 C15 H15 119.3
C16 C15 H15 119.3
C15 C16 C17 122.70(16)
C15 C16 C21 118.82(16)
C17 C16 C21 118.47(16)
C18 C17 C16 121.98(16)
C18 C17 H17 119.0
C16 C17 H17 119.0
C17 C18 C19 119.48(17)
C17 C18 H18 120.3
C19 C18 H18 120.3
C20 C19 O5 118.59(16)
C20 C19 C18 120.79(17)
O5 C19 C18 120.60(16)
C19 C20 C21 120.81(15)
C19 C20 H20 119.6
C21 C20 H20 119.6
C20 C21 C16 118.42(15)
C20 C21 C12 122.17(14)
C16 C21 C12 119.41(15)
O2 C22 H22A 109.5
O2 C22 H22B 109.5
H22A C22 H22B 109.5
O2 C22 H22C 109.5
H22A C22 H22C 109.5
H22B C22 H22C 109.5
C1 O2 C22 116.90(19)
C11 O3 H3A 109.5
C13 O4 H4 109.5
C19 O5 H5A 109.5
C24 C23 H23C 109.5
C24 C23 H23B 109.5
H23C C23 H23B 109.5
C24 C23 H23A 109.5
H23C C23 H23A 109.5
H23B C23 H23A 109.5
O6 C24 C23 122.0(2)
O6 C24 C25 119.93(19)
C23 C24 C25 118.1(2)
C24 C25 H25C 109.5
C24 C25 H25B 109.5
H25C C25 H25B 109.5
C24 C25 H25A 109.5
H25C C25 H25A 109.5
H25B C25 H25A 109.5

loop_
_geom_bond_atom_site_label_1
_geom_bond_atom_site_label_2
_geom_bond_distance
C1 O1 1.213(2)
C1 O2 1.323(2)
C1 C2 1.470(3)
C2 C3 1.373(2)
C2 C11 1.422(2)
C3 C4 1.396(2)
C3 H3 0.9300
C4 C5 1.415(2)
C4 C9 1.426(2)
C5 C6 1.349(3)
C5 H5 0.9300
C6 C7 1.399(3)
C6 H6 0.9300
C7 C8 1.361(3)
C7 H7 0.9300
C8 C9 1.411(2)
C8 H8 0.9300
C9 C10 1.424(2)
C10 C11 1.373(2)
C10 C12 1.495(2)
C11 O3 1.358(2)
C12 C13 1.371(2)
C12 C21 1.429(2)
C13 O4 1.367(2)
C13 C14 1.410(2)
C14 C15 1.355(2)
C14 H14 0.9300
C15 C16 1.404(2)
C15 H15 0.9300
C16 C17 1.408(2)
C16 C21 1.425(2)
C17 C18 1.353(3)
C17 H17 0.9300
C18 C19 1.403(3)
C18 H18 0.9300
C19 C20 1.365(2)
C19 O5 1.375(2)
C20 C21 1.411(2)
C20 H20 0.9300
C22 O2 1.444(3)
C22 H22A 0.9600
C22 H22B 0.9600
C22 H22C 0.9600
O3 H3A 0.8200
O4 H4 0.8200
O5 H5A 0.8200
C23 C24 1.472(3)
C23 H23C 0.9600
C23 H23B 0.9600
C23 H23A 0.9600
C24 O6 1.207(2)
C24 C25 1.475(3)
C25 H25C 0.9600
C25 H25B 0.9600
C25 H25A 0.9600

loop_
_geom_hbond_atom_site_label_D
_geom_hbond_atom_site_label_H
_geom_hbond_atom_site_label_A
_geom_hbond_site_symmetry_A
_geom_hbond_distance_DH
_geom_hbond_distance_HA
_geom_hbond_distance_DA
_geom_hbond_angle_DHA
_geom_hbond_publ_flag
O5 H5A O6 . 0.82 1.88 2.700(2) 176 yes
O3 H3A O1 . 0.82 1.88 2.606(2) 148 yes
O4 H4 O5 4_565 0.82 1.93 2.7466(19) 171 yes

loop_
_geom_torsion_atom_site_label_1
_geom_torsion_atom_site_label_2
_geom_torsion_atom_site_label_3
_geom_torsion_atom_site_label_4
_geom_torsion
O1 C1 C2 C3 -174.9(2)
O2 C1 C2 C3 6.4(3)
O1 C1 C2 C11 4.2(3)
O2 C1 C2 C11 -174.54(16)
C11 C2 C3 C4 2.6(2)
C1 C2 C3 C4 -178.31(16)
C2 C3 C4 C5 178.99(16)
C2 C3 C4 C9 -0.4(2)
C3 C4 C5 C6 -176.50(18)
C9 C4 C5 C6 2.9(3)
C4 C5 C6 C7 -1.5(3)
C5 C6 C7 C8 -0.7(4)
C6 C7 C8 C9 1.3(3)
C7 C8 C9 C10 179.01(18)
C7 C8 C9 C4 0.1(3)
C3 C4 C9 C8 177.26(16)
C5 C4 C9 C8 -2.1(2)
C3 C4 C9 C10 -1.7(2)
C5 C4 C9 C10 178.91(15)
C8 C9 C10 C11 -177.46(17)
C4 C9 C10 C11 1.4(2)
C8 C9 C10 C12 2.5(2)
C4 C9 C10 C12 -178.56(14)
C9 C10 C11 O3 -179.32(15)
C12 C10 C11 O3 0.7(2)
C9 C10 C11 C2 0.8(2)
C12 C10 C11 C2 -179.15(15)
C3 C2 C11 O3 177.27(16)
C1 C2 C11 O3 -1.8(3)
C3 C2 C11 C10 -2.9(3)
C1 C2 C11 C10 178.04(16)
C11 C10 C12 C13 -103.2(2)
C9 C10 C12 C13 76.8(2)
C11 C10 C12 C21 77.1(2)
C9 C10 C12 C21 -102.88(18)
C21 C12 C13 O4 -179.95(15)
C10 C12 C13 O4 0.4(2)
C21 C12 C13 C14 0.6(3)
C10 C12 C13 C14 -179.07(16)
O4 C13 C14 C15 178.50(17)
C12 C13 C14 C15 -2.1(3)
C13 C14 C15 C16 1.4(3)
C14 C15 C16 C17 179.77(17)
C14 C15 C16 C21 0.7(3)
C15 C16 C17 C18 -177.50(17)
C21 C16 C17 C18 1.5(3)
C16 C17 C18 C19 0.1(3)
C17 C18 C19 C20 -1.7(3)
C17 C18 C19 O5 179.80(17)
O5 C19 C20 C21 -179.78(15)
C18 C19 C20 C21 1.7(3)
C19 C20 C21 C16 -0.1(2)
C19 C20 C21 C12 179.65(16)
C15 C16 C21 C20 177.55(15)
C17 C16 C21 C20 -1.5(2)
C15 C16 C21 C12 -2.2(2)
C17 C16 C21 C12 178.77(15)
C13 C12 C21 C20 -178.21(16)
C10 C12 C21 C20 1.5(2)
C13 C12 C21 C16 1.5(2)
C10 C12 C21 C16 -178.83(15)
O1 C1 O2 C22 0.5(3)
C2 C1 O2 C22 179.2(2)

loop_
_cod_related_entry_id
_cod_related_entry_database
_cod_related_entry_code
1 ChemSpider 21125643
